data_7708749
loop_
_publ_author_name
'Nadurata, Vincent L.'
'Hay, Moya A.'
'Janetzki, Jett T.'
'Gransbury, Gemma K.'
'Boskovic, Colette'

_publ_section_title
;
 Rich redox-activity and solvatochromism in a family of heteroleptic
 cobalt complexes
;
_journal_name_full 'Dalton Transactions'
_journal_paper_doi 10.1039/D1DT03327A
_journal_year 2021
_chemical_formula_moiety 'C34 H28.23 Cl2 Co N2 O4.12'
_chemical_formula_sum 'C34 H28.23 Cl2 Co N2 O4.12'
_chemical_formula_weight 660.53
_space_group_crystal_system monoclinic
_space_group_IT_number 14
_space_group_name_Hall '-P 2yn'
_space_group_name_H-M_alt 'P 1 21/n 1'
_atom_sites_solution_hydrogens mixed
_audit_creation_date 2021-08-09
_audit_creation_method
;
Olex2 1.3
(compiled 2020.11.12 svn.r5f609507 for OlexSys, GUI svn.r6272)
;
_audit_update_record
;
2021-09-29 deposited with the CCDC.	2021-10-29 downloaded from the CCDC.
;
_cell_angle_alpha 90
_cell_angle_beta 100.6520(10)
_cell_angle_gamma 90
_cell_formula_units_Z 4
_cell_length_a 12.32350(10)
_cell_length_b 20.2915(2)
_cell_length_c 12.52390(10)
_cell_measurement_reflns_used 13248
_cell_measurement_temperature 100.00(10)
_cell_measurement_theta_max 76.0410
_cell_measurement_theta_min 4.2180
_cell_volume 3077.79(5)
_computing_cell_refinement 'CrysAlisPro 1.171.40.67a (Rigaku OD, 2019)'
_computing_data_collection 'CrysAlisPro 1.171.40.67a (Rigaku OD, 2019)'
_computing_data_reduction 'CrysAlisPro 1.171.40.67a (Rigaku OD, 2019)'
_computing_molecular_graphics 'Olex2 1.3 (Dolomanov et al., 2009)'
_computing_publication_material 'Olex2 1.3 (Dolomanov et al., 2009)'
_computing_structure_refinement 'SHELXL 2018/3 (Sheldrick, 2015)'
_computing_structure_solution 'SHELXT 2018/2 (Sheldrick, 2018)'
_diffrn_ambient_temperature 100
_diffrn_detector_area_resol_mean 10.0000
_diffrn_detector_type HyPix
_diffrn_measured_fraction_theta_full 0.999
_diffrn_measured_fraction_theta_max 0.958
_diffrn_measurement_details
;
List of Runs (angles in degrees, time in seconds):

  # Type    Start    End  Width  t~exp~   \w     \q     \k     \f   Frames
#--------------------------------------------------------------------------
  1  \w     79.00 104.00   0.50    0.08    --   47.57  23.00 -81.00   50
  2  \w    139.00 173.00   0.50    0.33    --  105.86 125.00 -30.00   68
  3  \w     99.00 128.00   0.50    0.33    --  105.86 125.00 -30.00   58
  4  \w     93.00 178.00   0.50    0.33    --  105.86  23.00 -81.00  170
  5  \w     81.00 107.00   0.50    0.33    --  105.86-125.00-180.00   52
  6  \w     50.00  76.00   0.50    0.33    --  105.86-125.00-180.00   52
  7  \w     36.00  61.00   0.50    0.33    --  105.86-125.00  30.00   50
  8  \w     37.00  62.00   0.50    0.33    --  105.86-125.00  90.00   50
  9  \w     68.00 111.00   0.50    0.33    --  105.86-125.00  30.00   86
 10  \w     33.00 101.00   0.50    0.33    --  105.86 -77.00   0.00  136
 11  \w     33.00  68.00   0.50    0.33    --  105.86 -61.00  60.00   70
 12  \w     33.00  67.00   0.50    0.33    --  105.86 -61.00 120.00   68
 13  \w     37.00  63.00   0.50    0.33    --  105.86 -61.00 150.00   52
 14  \w      0.00  28.00   0.50    0.08    --   47.57 -23.00 113.00   56
 15  \w     37.00  64.00   0.50    0.33    --  105.86 -61.00 -60.00   54
 16  \w     33.00  71.00   0.50    0.33    --  105.86 -61.00 -90.00   76
 17  \w     33.00  71.00   0.50    0.33    --  105.86 -61.00-180.00   76
 18  \w    -29.00  21.00   0.50    0.08    --  -47.57  23.00 -81.00  100
 19  \w    -51.00 -15.00   0.50    0.33    --  -86.25  45.00 -90.00   72
 20  \w    -30.00  28.00   0.50    0.08    --  -47.57  19.00 -30.00  116
 21  \w    -37.00 -12.00   0.50    0.33    --  -86.25  30.00-150.00   50
 22  \w    -71.00 -13.00   0.50    0.33    --  -86.25  61.00  60.00  116
 23  \w    -48.00 -23.00   0.50    0.33    --  -86.25  45.00 120.00   50
 24  \w    -37.00 -12.00   0.50    0.33    --  -86.25  30.00  60.00   50
 25  \w    -29.00  17.00   0.50    0.08    --  -47.57  19.00  60.00   92
 26  \w   -100.00 -38.00   0.50    0.08    --  -47.57 -23.00 113.00  124
 27  \w   -123.00 -81.00   0.50    0.33    --  -86.25 -23.00 113.00   84
;
_diffrn_measurement_device 'four-circle diffractometer'
_diffrn_measurement_device_type 'XtaLAB Synergy, Dualflex, HyPix'
_diffrn_measurement_method '\w scans'
_diffrn_radiation_type CuK\a
_diffrn_radiation_wavelength 1.54184
_diffrn_reflns_av_R_equivalents 0.0312
_diffrn_reflns_av_unetI/netI 0.0295
_diffrn_reflns_Laue_measured_fraction_full 0.999
_diffrn_reflns_Laue_measured_fraction_max 0.958
_diffrn_reflns_limit_h_max 15
_diffrn_reflns_limit_h_min -14
_diffrn_reflns_limit_k_max 25
_diffrn_reflns_limit_k_min -12
_diffrn_reflns_limit_l_max 14
_diffrn_reflns_limit_l_min -15
_diffrn_reflns_number 22985
_diffrn_reflns_point_group_measured_fraction_full 0.999
_diffrn_reflns_point_group_measured_fraction_max 0.958
_diffrn_reflns_theta_full 67.684
_diffrn_reflns_theta_max 76.550
_diffrn_reflns_theta_min 4.201
_exptl_absorpt_coefficient_mu 6.310
_exptl_absorpt_correction_T_max 1.000
_exptl_absorpt_correction_T_min 0.454
_exptl_absorpt_correction_type gaussian
_exptl_absorpt_process_details
;
CrysAlisPro 1.171.40.67a (Rigaku Oxford Diffraction, 2019)
Numerical absorption correction based on gaussian integration over
			a multifaceted crystal model
Empirical absorption correction using spherical harmonics,
 implemented in SCALE3 ABSPACK scaling algorithm.
;
_exptl_crystal_colour 'dark red'
_exptl_crystal_colour_modifier dark
_exptl_crystal_colour_primary red
_exptl_crystal_density_diffrn 1.425
_exptl_crystal_description block
_exptl_crystal_F_000 1361
_exptl_crystal_size_max 0.265
_exptl_crystal_size_mid 0.191
_exptl_crystal_size_min 0.142
_refine_diff_density_max 0.261
_refine_diff_density_min -0.345
_refine_diff_density_rms 0.051
_refine_ls_extinction_method none
_refine_ls_goodness_of_fit_ref 1.045
_refine_ls_hydrogen_treatment constr
_refine_ls_matrix_type full
_refine_ls_number_parameters 400
_refine_ls_number_reflns 6207
_refine_ls_number_restraints 379
_refine_ls_restrained_S_all 1.014
_refine_ls_R_factor_all 0.0351
_refine_ls_R_factor_gt 0.0313
_refine_ls_shift/su_max 0.001
_refine_ls_shift/su_mean 0.000
_refine_ls_structure_factor_coef Fsqd
_refine_ls_weighting_details 'w=1/[\s^2^(Fo^2^)+(0.0411P)^2^+1.4174P] where P=(Fo^2^+2Fc^2^)/3'
_refine_ls_weighting_scheme calc
_refine_ls_wR_factor_gt 0.0796
_refine_ls_wR_factor_ref 0.0821
_reflns_Friedel_coverage 0.000
_reflns_number_gt 5730
_reflns_number_total 6207
_reflns_threshold_expression 'I > 2\s(I)'
_cod_data_source_file d1dt03327a2.cif
_cod_data_source_block Compound2
_cod_database_code 7708749
_shelx_shelxl_version_number 2018/3
_shelx_space_group_comment
;
The symmetry employed for this shelxl refinement is uniquely defined
by the following loop, which should always be used as a source of
symmetry information in preference to the above space-group names.
They are only intended as comments.
;
_olex2_refinement_description
;
1. Fixed Uiso
 At 1.2 times of:
  All C(H) groups
 At 1.5 times of:
  All C(H,H,H) groups, All O(H,H) groups
2. Rigid body (RIGU) restrains
 All non-hydrogen atoms
 with sigma for 1-2 distances of 0.004 and sigma for 1-3 distances of 0.004
3. Others
 Sof(O1)=Sof(H1A)=Sof(H1B)=FVAR(1)
4.a Free rotating group:
 O1(H1A,H1B)
4.b Aromatic/amide H refined with riding coordinates:
 C21B(H21B), C9(H9), C15B(H15B), C21A(H21A), C8(H8), C6(H6), C15A(H15A),
 C5(H5), C17A(H17A), C17B(H17B), C18B(H18B), C18A(H18A), C10(H10), C14B(H14B),
 C14A(H14A), C4(H4)
4.c Idealised Me refined as rotating group:
 C19A(H19A,H19B,H19C), C23B(H23A,H23B,H23C), C19B(H19D,H19E,H19F), C23A(H23D,
 H23E,H23F)
;
_olex2_submission_special_instructions 'No special instructions were received'
_oxdiff_exptl_absorpt_empirical_details
;
Empirical correction (ABSPACK) includes:
- Absorption correction using spherical harmonics
- Frame scaling
;

loop_
_space_group_symop_operation_xyz
'x, y, z'
'-x+1/2, y+1/2, -z+1/2'
'-x, -y, -z'
'x-1/2, -y-1/2, z-1/2'

loop_
_atom_site_label
_atom_site_type_symbol
_atom_site_fract_x
_atom_site_fract_y
_atom_site_fract_z
_atom_site_U_iso_or_equiv
_atom_site_adp_type
_atom_site_occupancy
_atom_site_site_symmetry_order
_atom_site_calc_flag
_atom_site_refinement_flags_posn
_atom_site_refinement_flags_adp
_atom_site_refinement_flags_occupancy
_atom_site_disorder_assembly
_atom_site_disorder_group
Co1 Co 0.40920(2) 0.31424(2) 0.67599(2) 0.01707(8) Uani 1 1 d . . . . .
Cl1B Cl 0.99699(4) 0.22825(2) 0.78179(4) 0.03555(12) Uani 1 1 d . . . . .
Cl1A Cl -0.11932(4) 0.47571(3) 0.65517(4) 0.03735(12) Uani 1 1 d . . . . .
O2A O 0.44377(12) 0.36475(6) 0.54479(10) 0.0311(3) Uani 1 1 d . . . . .
O1B O 0.47816(10) 0.22910(6) 0.63734(10) 0.0233(3) Uani 1 1 d . . . . .
O1A O 0.25534(10) 0.29440(6) 0.58884(10) 0.0254(3) Uani 1 1 d . . . . .
O2B O 0.35993(10) 0.26648(5) 0.80473(9) 0.0204(2) Uani 1 1 d . . . . .
N2 N 0.56194(11) 0.35651(7) 0.76228(11) 0.0183(3) Uani 1 1 d . . . . .
N1 N 0.35512(11) 0.40456(6) 0.74176(11) 0.0181(3) Uani 1 1 d . . . . .
C19A C 0.08443(19) 0.31581(12) 0.4749(2) 0.0467(6) Uani 1 1 d . . . . .
H19A H 0.070225 0.276521 0.428934 0.070 Uiso 1 1 calc R U . . .
H19B H 0.050411 0.354281 0.434730 0.070 Uiso 1 1 calc R U . . .
H19C H 0.052828 0.309654 0.540502 0.070 Uiso 1 1 calc R U . . .
C21B C 0.37716(14) 0.15906(8) 0.73456(14) 0.0237(3) Uani 1 1 d . . . . .
H21B H 0.352468 0.114895 0.738033 0.028 Uiso 1 1 calc R U . . .
C13B C 0.66773(13) 0.32658(8) 0.76913(13) 0.0192(3) Uani 1 1 d . . . . .
C11 C 0.44310(13) 0.50693(8) 0.83992(12) 0.0179(3) Uani 1 1 d . . . . .
C9 C 0.40962(15) 0.61514(8) 0.90498(13) 0.0233(3) Uani 1 1 d . . . . .
H9 H 0.358912 0.649322 0.912566 0.028 Uiso 1 1 calc R U . . .
C1 C 0.43410(13) 0.44091(8) 0.78968(12) 0.0173(3) Uani 1 1 d . . . . .
C15B C 0.83436(14) 0.28002(8) 0.87347(14) 0.0222(3) Uani 1 1 d . . . . .
H15B H 0.879066 0.269069 0.941353 0.027 Uiso 1 1 calc R U . . .
C22B C 0.33949(13) 0.20523(8) 0.80299(13) 0.0200(3) Uani 1 1 d . . . . .
C21A C 0.25977(19) 0.36969(10) 0.44585(16) 0.0372(5) Uani 1 1 d . . . . .
H21A H 0.214558 0.390370 0.385480 0.045 Uiso 1 1 calc R U . . .
C16B C 0.86857(14) 0.26542(8) 0.77733(15) 0.0238(4) Uani 1 1 d . . . . .
C16A C 0.02071(14) 0.45626(9) 0.68099(14) 0.0248(4) Uani 1 1 d . . . . .
C13A C 0.24247(13) 0.42483(8) 0.72237(13) 0.0188(3) Uani 1 1 d . . . . .
C8 C 0.52025(16) 0.62491(8) 0.94514(14) 0.0247(4) Uani 1 1 d . . . . .
H8 H 0.544359 0.664929 0.981231 0.030 Uiso 1 1 calc R U . . .
C6 C 0.71444(16) 0.57887(9) 0.96781(15) 0.0273(4) Uani 1 1 d . . . . .
H6 H 0.746814 0.617281 1.003694 0.033 Uiso 1 1 calc R U . . .
C15A C 0.05629(14) 0.40213(9) 0.74536(15) 0.0249(4) Uani 1 1 d . . . . .
H15A H 0.005290 0.376653 0.776296 0.030 Uiso 1 1 calc R U . . .
C5 C 0.78043(15) 0.52688(9) 0.95007(15) 0.0281(4) Uani 1 1 d . . . . .
H5 H 0.857808 0.530101 0.975410 0.034 Uiso 1 1 calc R U . . .
C17A C 0.09340(15) 0.49391(8) 0.63473(14) 0.0240(4) Uani 1 1 d . . . . .
H17A H 0.067220 0.530161 0.589178 0.029 Uiso 1 1 calc R U . . .
C17B C 0.80331(16) 0.27919(10) 0.67736(15) 0.0298(4) Uani 1 1 d . . . . .
H17B H 0.828072 0.267988 0.612214 0.036 Uiso 1 1 calc R U . . .
C2 C 0.54992(13) 0.41341(8) 0.80290(12) 0.0177(3) Uani 1 1 d . . . . .
C23B C 0.27386(16) 0.17972(9) 0.88447(16) 0.0294(4) Uani 1 1 d . . . . .
H23A H 0.324018 0.159888 0.945921 0.044 Uiso 1 1 calc R U . . .
H23B H 0.221174 0.146435 0.850001 0.044 Uiso 1 1 calc R U . . .
H23C H 0.233672 0.216236 0.910517 0.044 Uiso 1 1 calc R U . . .
C18B C 0.70173(15) 0.30940(9) 0.67295(14) 0.0259(4) Uani 1 1 d . . . . .
H18B H 0.655727 0.318296 0.604855 0.031 Uiso 1 1 calc R U . . .
C12 C 0.55671(14) 0.51721(8) 0.87983(13) 0.0189(3) Uani 1 1 d . . . . .
C18A C 0.20533(14) 0.47816(8) 0.65559(14) 0.0219(3) Uani 1 1 d . . . . .
H18A H 0.256092 0.503688 0.624397 0.026 Uiso 1 1 calc R U . . .
C10 C 0.36897(15) 0.55587(8) 0.85278(13) 0.0209(3) Uani 1 1 d . . . . .
H10 H 0.292104 0.549924 0.827118 0.025 Uiso 1 1 calc R U . . .
C20A C 0.20793(16) 0.32659(9) 0.50671(15) 0.0309(4) Uani 1 1 d . . . . .
C3 C 0.62519(14) 0.46382(8) 0.86071(13) 0.0193(3) Uani 1 1 d . . . . .
C22A C 0.3719(2) 0.38542(9) 0.46507(15) 0.0341(5) Uani 1 1 d . . . . .
C7 C 0.59819(15) 0.57551(8) 0.93283(13) 0.0221(3) Uani 1 1 d . . . . .
C19B C 0.49607(19) 0.11552(10) 0.60905(18) 0.0392(5) Uani 1 1 d . . . . .
H19D H 0.486359 0.123323 0.530632 0.059 Uiso 1 1 calc R U . . .
H19E H 0.458450 0.074611 0.622359 0.059 Uiso 1 1 calc R U . . .
H19F H 0.574962 0.111737 0.639670 0.059 Uiso 1 1 calc R U . . .
C14B C 0.73344(14) 0.31098(8) 0.86891(14) 0.0208(3) Uani 1 1 d . . . . .
H14B H 0.708788 0.321667 0.934325 0.025 Uiso 1 1 calc R U . . .
C23A C 0.4145(3) 0.43171(11) 0.38789(19) 0.0545(7) Uani 1 1 d . . . . .
H23D H 0.421186 0.476200 0.418854 0.082 Uiso 1 1 calc R U . . .
H23E H 0.362980 0.432351 0.318197 0.082 Uiso 1 1 calc R U . . .
H23F H 0.487064 0.416612 0.376535 0.082 Uiso 1 1 calc R U . . .
C20B C 0.44743(14) 0.17237(9) 0.66218(14) 0.0240(4) Uani 1 1 d . . . . .
C14A C 0.16763(14) 0.38559(8) 0.76406(14) 0.0220(3) Uani 1 1 d . . . . .
H14A H 0.192662 0.347457 0.805359 0.026 Uiso 1 1 calc R U . . .
C4 C 0.73762(14) 0.46877(9) 0.89557(14) 0.0238(4) Uani 1 1 d . . . . .
H4 H 0.785350 0.433937 0.883303 0.029 Uiso 1 1 calc R U . . .
O1 O 0.6132(9) 0.2061(6) 0.4873(9) 0.029(4) Uiso 0.116(5) 1 d G . P . .
H1A H 0.566277 0.182092 0.510979 0.044 Uiso 0.116(5) 1 d G U P . .
H1B H 0.574474 0.231131 0.440776 0.044 Uiso 0.116(5) 1 d G U P . .

loop_
_atom_site_aniso_label
_atom_site_aniso_U_11
_atom_site_aniso_U_22
_atom_site_aniso_U_33
_atom_site_aniso_U_23
_atom_site_aniso_U_13
_atom_site_aniso_U_12
Co1 0.01744(14) 0.01641(14) 0.01633(13) -0.00065(10) 0.00045(10) 0.00060(10)
Cl1B 0.0279(2) 0.0372(2) 0.0436(3) 0.0005(2) 0.01205(19) 0.01367(18)
Cl1A 0.0204(2) 0.0441(3) 0.0470(3) 0.0038(2) 0.00481(19) 0.01104(18)
O2A 0.0402(8) 0.0312(7) 0.0219(6) 0.0043(5) 0.0056(5) -0.0031(6)
O1B 0.0209(6) 0.0238(6) 0.0249(6) -0.0041(5) 0.0034(5) 0.0014(5)
O1A 0.0222(6) 0.0281(6) 0.0226(6) -0.0047(5) -0.0041(5) 0.0030(5)
O2B 0.0226(6) 0.0183(6) 0.0195(5) 0.0004(4) 0.0020(4) 0.0014(4)
N2 0.0187(7) 0.0197(7) 0.0163(6) 0.0001(5) 0.0030(5) -0.0002(5)
N1 0.0179(7) 0.0169(6) 0.0187(6) 0.0013(5) 0.0013(5) -0.0006(5)
C19A 0.0326(11) 0.0555(14) 0.0430(12) -0.0160(10) -0.0167(10) 0.0158(10)
C21B 0.0248(8) 0.0161(8) 0.0275(9) -0.0006(6) -0.0025(7) -0.0002(6)
C13B 0.0172(8) 0.0183(7) 0.0222(8) -0.0003(6) 0.0041(6) -0.0014(6)
C11 0.0223(8) 0.0169(7) 0.0147(7) 0.0020(6) 0.0038(6) -0.0033(6)
C9 0.0338(9) 0.0191(8) 0.0184(8) -0.0006(6) 0.0090(7) 0.0009(7)
C1 0.0209(8) 0.0158(7) 0.0155(7) 0.0033(6) 0.0041(6) -0.0004(6)
C15B 0.0221(8) 0.0204(8) 0.0235(8) 0.0008(6) 0.0027(7) 0.0007(6)
C22B 0.0158(7) 0.0211(8) 0.0202(8) 0.0034(6) -0.0046(6) -0.0003(6)
C21A 0.0543(13) 0.0284(10) 0.0224(9) -0.0009(7) -0.0101(9) 0.0153(9)
C16B 0.0214(8) 0.0204(8) 0.0308(9) -0.0014(7) 0.0078(7) 0.0025(6)
C16A 0.0202(8) 0.0273(9) 0.0262(9) -0.0044(7) 0.0022(7) 0.0042(7)
C13A 0.0179(8) 0.0179(7) 0.0198(7) -0.0044(6) 0.0010(6) 0.0011(6)
C8 0.0382(10) 0.0161(8) 0.0202(8) -0.0004(6) 0.0065(7) -0.0074(7)
C6 0.0313(9) 0.0226(8) 0.0264(9) 0.0007(7) 0.0016(7) -0.0131(7)
C15A 0.0208(8) 0.0248(9) 0.0292(9) -0.0006(7) 0.0048(7) -0.0004(7)
C5 0.0229(9) 0.0280(9) 0.0320(9) 0.0054(7) 0.0016(7) -0.0104(7)
C17A 0.0262(9) 0.0199(8) 0.0241(8) -0.0011(6) -0.0001(7) 0.0061(7)
C17B 0.0313(10) 0.0375(10) 0.0232(9) -0.0012(8) 0.0116(7) 0.0068(8)
C2 0.0178(8) 0.0196(8) 0.0157(7) 0.0024(6) 0.0029(6) -0.0024(6)
C23B 0.0285(9) 0.0284(9) 0.0310(10) 0.0063(7) 0.0047(8) -0.0014(7)
C18B 0.0260(9) 0.0324(10) 0.0193(8) 0.0001(7) 0.0044(7) 0.0033(7)
C12 0.0233(8) 0.0186(8) 0.0153(7) 0.0038(6) 0.0044(6) -0.0031(6)
C18A 0.0221(8) 0.0188(8) 0.0239(8) -0.0004(6) 0.0017(7) 0.0002(6)
C10 0.0253(8) 0.0206(8) 0.0171(7) 0.0018(6) 0.0050(6) 0.0009(6)
C20A 0.0325(10) 0.0286(9) 0.0260(9) -0.0105(7) -0.0093(8) 0.0132(8)
C3 0.0219(8) 0.0187(8) 0.0180(7) 0.0036(6) 0.0054(6) -0.0036(6)
C22A 0.0629(13) 0.0203(9) 0.0181(8) 0.0015(7) 0.0050(8) 0.0063(9)
C7 0.0294(9) 0.0195(8) 0.0173(7) 0.0019(6) 0.0043(6) -0.0075(7)
C19B 0.0447(12) 0.0307(10) 0.0414(11) -0.0101(9) 0.0060(9) 0.0123(9)
C14B 0.0223(8) 0.0228(8) 0.0181(8) -0.0004(6) 0.0063(6) 0.0003(6)
C23A 0.102(2) 0.0321(12) 0.0309(11) 0.0092(9) 0.0160(12) -0.0015(12)
C20B 0.0216(8) 0.0209(8) 0.0258(9) -0.0046(7) -0.0056(7) 0.0051(7)
C14A 0.0222(8) 0.0179(8) 0.0249(8) 0.0009(6) 0.0017(7) -0.0003(6)
C4 0.0206(8) 0.0245(9) 0.0268(9) 0.0047(7) 0.0055(7) -0.0051(7)

loop_
_atom_type_symbol
_atom_type_description
_atom_type_scat_dispersion_real
_atom_type_scat_dispersion_imag
_atom_type_scat_source
C C 0.0181 0.0091 'International Tables Vol C Tables 4.2.6.8 and 6.1.1.4'
H H 0.0000 0.0000 'International Tables Vol C Tables 4.2.6.8 and 6.1.1.4'
Cl Cl 0.3639 0.7018 'International Tables Vol C Tables 4.2.6.8 and 6.1.1.4'
Co Co -2.3653 3.6143 'International Tables Vol C Tables 4.2.6.8 and 6.1.1.4'
N N 0.0311 0.0180 'International Tables Vol C Tables 4.2.6.8 and 6.1.1.4'
O O 0.0492 0.0322 'International Tables Vol C Tables 4.2.6.8 and 6.1.1.4'

loop_
_exptl_crystal_face_index_h
_exptl_crystal_face_index_k
_exptl_crystal_face_index_l
_exptl_crystal_face_perp_dist
3 0 -8 0.0747
-3 1 8 0.0747
-2 13 -1 0.1111
-6 6 -2 0.0831
-6 -7 -2 0.1231
5 10 1 0.1044
7 5 2 0.0930
-7 -5 5 0.0827
-7 0 4 0.0710
7 2 -4 0.0776
6 6 -5 0.0876
6 0 -6 0.0678
-6 3 6 0.0694
-5 -4 6 0.0738
2 0 -8 0.0697
0 -7 7 0.0928
-2 1 8 0.0757
-3 6 7 0.0868
-2 12 1 0.1050
2 -13 0 0.1094
-5 5 -5 0.0904
2 11 4 0.0986
4 4 6 0.0884
4 -8 4 0.0913
-4 -6 -5 0.1221
5 5 4 0.0877
4 8 4 0.0920
-7 7 0 0.0773
5 -10 1 0.0958
8 0 0 0.0977
-7 -7 3 0.0905
-8 -3 3 0.0793
5 -10 0 0.0946
-6 8 1 0.0808
-7 3 4 0.0645
-5 6 6 0.0815
-5 3 7 0.0707
1 -3 -8 0.0833

loop_
_geom_angle_atom_site_label_1
_geom_angle_atom_site_label_2
_geom_angle_atom_site_label_3
_geom_angle
_geom_angle_site_symmetry_1
_geom_angle_site_symmetry_3
_geom_angle_publ_flag
O2A Co1 O2B 174.83(5) . . ?
O2A Co1 N2 84.93(5) . . ?
O2A Co1 N1 90.35(5) . . ?
O1B Co1 O2A 94.38(5) . . ?
O1B Co1 O1A 95.35(5) . . ?
O1B Co1 O2B 89.04(5) . . ?
O1B Co1 N2 95.32(5) . . ?
O1B Co1 N1 170.62(5) . . ?
O1A Co1 O2A 88.86(5) . . ?
O1A Co1 O2B 86.96(5) . . ?
O1A Co1 N2 168.03(5) . . ?
O1A Co1 N1 92.84(5) . . ?
O2B Co1 N2 98.62(5) . . ?
O2B Co1 N1 86.82(5) . . ?
N1 Co1 N2 77.01(5) . . ?
C22A O2A Co1 125.07(14) . . ?
C20B O1B Co1 123.96(12) . . ?
C20A O1A Co1 125.09(13) . . ?
C22B O2B Co1 122.18(11) . . ?
C13B N2 Co1 124.16(10) . . ?
C2 N2 Co1 113.66(11) . . ?
C2 N2 C13B 122.09(14) . . ?
C1 N1 Co1 113.94(11) . . ?
C1 N1 C13A 123.12(14) . . ?
C13A N1 Co1 122.57(10) . . ?
H19A C19A H19B 109.5 . . ?
H19A C19A H19C 109.5 . . ?
H19B C19A H19C 109.5 . . ?
C20A C19A H19A 109.5 . . ?
C20A C19A H19B 109.5 . . ?
C20A C19A H19C 109.5 . . ?
C22B C21B H21B 117.1 . . ?
C20B C21B H21B 117.1 . . ?
C20B C21B C22B 125.72(16) . . ?
C18B C13B N2 118.22(15) . . ?
C18B C13B C14B 120.09(15) . . ?
C14B C13B N2 121.57(15) . . ?
C12 C11 C1 106.05(14) . . ?
C10 C11 C1 134.79(15) . . ?
C10 C11 C12 119.15(15) . . ?
C8 C9 H9 118.9 . . ?
C8 C9 C10 122.19(16) . . ?
C10 C9 H9 118.9 . . ?
N1 C1 C11 135.60(15) . . ?
N1 C1 C2 117.34(14) . . ?
C11 C1 C2 107.05(13) . . ?
C16B C15B H15B 120.7 . . ?
C16B C15B C14B 118.58(16) . . ?
C14B C15B H15B 120.7 . . ?
O2B C22B C21B 125.25(16) . . ?
O2B C22B C23B 117.08(15) . . ?
C21B C22B C23B 117.61(15) . . ?
C20A C21A H21A 116.9 . . ?
C20A C21A C22A 126.16(17) . . ?
C22A C21A H21A 116.9 . . ?
C15B C16B Cl1B 119.12(14) . . ?
C15B C16B C17B 121.69(16) . . ?
C17B C16B Cl1B 119.19(14) . . ?
C15A C16A Cl1A 118.96(14) . . ?
C17A C16A Cl1A 119.56(14) . . ?
C17A C16A C15A 121.46(16) . . ?
C18A C13A N1 121.90(15) . . ?
C14A C13A N1 117.60(14) . . ?
C14A C13A C18A 120.21(15) . . ?
C9 C8 H8 119.9 . . ?
C9 C8 C7 120.25(16) . . ?
C7 C8 H8 119.9 . . ?
C5 C6 H6 119.8 . . ?
C5 C6 C7 120.42(16) . . ?
C7 C6 H6 119.8 . . ?
C16A C15A H15A 120.5 . . ?
C16A C15A C14A 119.09(17) . . ?
C14A C15A H15A 120.5 . . ?
C6 C5 H5 118.7 . . ?
C6 C5 C4 122.58(16) . . ?
C4 C5 H5 118.7 . . ?
C16A C17A H17A 120.3 . . ?
C16A C17A C18A 119.36(16) . . ?
C18A C17A H17A 120.3 . . ?
C16B C17B H17B 120.2 . . ?
C16B C17B C18B 119.63(17) . . ?
C18B C17B H17B 120.2 . . ?
N2 C2 C1 117.70(14) . . ?
N2 C2 C3 135.27(16) . . ?
C3 C2 C1 107.00(14) . . ?
C22B C23B H23A 109.5 . . ?
C22B C23B H23B 109.5 . . ?
C22B C23B H23C 109.5 . . ?
H23A C23B H23B 109.5 . . ?
H23A C23B H23C 109.5 . . ?
H23B C23B H23C 109.5 . . ?
C13B C18B H18B 120.3 . . ?
C17B C18B C13B 119.40(16) . . ?
C17B C18B H18B 120.3 . . ?
C11 C12 C3 114.12(14) . . ?
C7 C12 C11 122.79(16) . . ?
C7 C12 C3 123.08(16) . . ?
C13A C18A C17A 119.68(16) . . ?
C13A C18A H18A 120.2 . . ?
C17A C18A H18A 120.2 . . ?
C11 C10 C9 118.71(16) . . ?
C11 C10 H10 120.6 . . ?
C9 C10 H10 120.6 . . ?
O1A C20A C19A 115.4(2) . . ?
O1A C20A C21A 125.44(19) . . ?
C21A C20A C19A 119.16(18) . . ?
C12 C3 C2 105.78(14) . . ?
C4 C3 C2 135.19(16) . . ?
C4 C3 C12 119.03(15) . . ?
O2A C22A C21A 125.58(18) . . ?
O2A C22A C23A 115.5(2) . . ?
C21A C22A C23A 118.87(19) . . ?
C8 C7 C6 126.74(16) . . ?
C12 C7 C8 116.89(16) . . ?
C12 C7 C6 116.37(16) . . ?
H19D C19B H19E 109.5 . . ?
H19D C19B H19F 109.5 . . ?
H19E C19B H19F 109.5 . . ?
C20B C19B H19D 109.5 . . ?
C20B C19B H19E 109.5 . . ?
C20B C19B H19F 109.5 . . ?
C13B C14B H14B 119.7 . . ?
C15B C14B C13B 120.55(16) . . ?
C15B C14B H14B 119.7 . . ?
C22A C23A H23D 109.5 . . ?
C22A C23A H23E 109.5 . . ?
C22A C23A H23F 109.5 . . ?
H23D C23A H23E 109.5 . . ?
H23D C23A H23F 109.5 . . ?
H23E C23A H23F 109.5 . . ?
O1B C20B C21B 125.88(16) . . ?
O1B C20B C19B 115.11(17) . . ?
C21B C20B C19B 118.99(17) . . ?
C13A C14A H14A 120.0 . . ?
C15A C14A C13A 120.06(16) . . ?
C15A C14A H14A 120.0 . . ?
C5 C4 H4 120.7 . . ?
C3 C4 C5 118.50(17) . . ?
C3 C4 H4 120.7 . . ?
H1A O1 H1B 104.4 . . ?

loop_
_geom_bond_atom_site_label_1
_geom_bond_atom_site_label_2
_geom_bond_distance
_geom_bond_site_symmetry_2
_geom_bond_publ_flag
Co1 O2A 2.0470(13) . ?
Co1 O1B 2.0233(12) . ?
Co1 O1A 2.0454(12) . ?
Co1 O2B 2.0663(12) . ?
Co1 N2 2.1667(14) . ?
Co1 N1 2.1642(14) . ?
Cl1B C16B 1.7446(17) . ?
Cl1A C16A 1.7413(18) . ?
O2A C22A 1.277(2) . ?
O1B C20B 1.269(2) . ?
O1A C20A 1.266(2) . ?
O2B C22B 1.268(2) . ?
N2 C13B 1.426(2) . ?
N2 C2 1.281(2) . ?
N1 C1 1.279(2) . ?
N1 C13A 1.425(2) . ?
C19A H19A 0.9800 . ?
C19A H19B 0.9800 . ?
C19A H19C 0.9800 . ?
C19A C20A 1.516(3) . ?
C21B H21B 0.9500 . ?
C21B C22B 1.405(2) . ?
C21B C20B 1.391(3) . ?
C13B C18B 1.391(2) . ?
C13B C14B 1.394(2) . ?
C11 C1 1.475(2) . ?
C11 C12 1.412(2) . ?
C11 C10 1.379(2) . ?
C9 H9 0.9500 . ?
C9 C8 1.378(3) . ?
C9 C10 1.416(2) . ?
C1 C2 1.513(2) . ?
C15B H15B 0.9500 . ?
C15B C16B 1.379(2) . ?
C15B C14B 1.385(2) . ?
C22B C23B 1.506(3) . ?
C21A H21A 0.9500 . ?
C21A C20A 1.391(3) . ?
C21A C22A 1.395(3) . ?
C16B C17B 1.386(3) . ?
C16A C15A 1.385(3) . ?
C16A C17A 1.383(3) . ?
C13A C18A 1.392(2) . ?
C13A C14A 1.391(2) . ?
C8 H8 0.9500 . ?
C8 C7 1.416(3) . ?
C6 H6 0.9500 . ?
C6 C5 1.375(3) . ?
C6 C7 1.420(3) . ?
C15A H15A 0.9500 . ?
C15A C14A 1.390(2) . ?
C5 H5 0.9500 . ?
C5 C4 1.415(3) . ?
C17A H17A 0.9500 . ?
C17A C18A 1.393(2) . ?
C17B H17B 0.9500 . ?
C17B C18B 1.386(3) . ?
C2 C3 1.477(2) . ?
C23B H23A 0.9800 . ?
C23B H23B 0.9800 . ?
C23B H23C 0.9800 . ?
C18B H18B 0.9500 . ?
C12 C3 1.420(2) . ?
C12 C7 1.406(2) . ?
C18A H18A 0.9500 . ?
C10 H10 0.9500 . ?
C3 C4 1.377(2) . ?
C22A C23A 1.510(3) . ?
C19B H19D 0.9800 . ?
C19B H19E 0.9800 . ?
C19B H19F 0.9800 . ?
C19B C20B 1.510(3) . ?
C14B H14B 0.9500 . ?
C23A H23D 0.9800 . ?
C23A H23E 0.9800 . ?
C23A H23F 0.9800 . ?
C14A H14A 0.9500 . ?
C4 H4 0.9500 . ?
O1 H1A 0.8504 . ?
O1 H1B 0.8502 . ?

loop_
_geom_torsion_atom_site_label_1
_geom_torsion_atom_site_label_2
_geom_torsion_atom_site_label_3
_geom_torsion_atom_site_label_4
_geom_torsion
_geom_torsion_site_symmetry_1
_geom_torsion_site_symmetry_2
_geom_torsion_site_symmetry_3
_geom_torsion_site_symmetry_4
_geom_torsion_publ_flag
Co1 O2A C22A C21A -9.3(3) . . . . ?
Co1 O2A C22A C23A 169.49(14) . . . . ?
Co1 O1B C20B C21B -12.1(2) . . . . ?
Co1 O1B C20B C19B 169.82(12) . . . . ?
Co1 O1A C20A C19A -163.45(13) . . . . ?
Co1 O1A C20A C21A 16.5(3) . . . . ?
Co1 O2B C22B C21B 20.2(2) . . . . ?
Co1 O2B C22B C23B -162.69(11) . . . . ?
Co1 N2 C13B C18B 54.46(19) . . . . ?
Co1 N2 C13B C14B -121.68(14) . . . . ?
Co1 N2 C2 C1 2.54(18) . . . . ?
Co1 N2 C2 C3 -175.09(15) . . . . ?
Co1 N1 C1 C11 174.98(15) . . . . ?
Co1 N1 C1 C2 -5.72(17) . . . . ?
Co1 N1 C13A C18A -109.19(15) . . . . ?
Co1 N1 C13A C14A 64.71(18) . . . . ?
Cl1B C16B C17B C18B -179.26(15) . . . . ?
Cl1A C16A C15A C14A 178.54(13) . . . . ?
Cl1A C16A C17A C18A -179.98(13) . . . . ?
N2 C13B C18B C17B -178.86(16) . . . . ?
N2 C13B C14B C15B 177.93(15) . . . . ?
N2 C2 C3 C12 177.88(18) . . . . ?
N2 C2 C3 C4 -1.7(3) . . . . ?
N1 C1 C2 N2 2.2(2) . . . . ?
N1 C1 C2 C3 -179.53(14) . . . . ?
N1 C13A C18A C17A 176.69(15) . . . . ?
N1 C13A C14A C15A -178.44(15) . . . . ?
C13B N2 C2 C1 179.21(14) . . . . ?
C13B N2 C2 C3 1.6(3) . . . . ?
C11 C1 C2 N2 -178.29(14) . . . . ?
C11 C1 C2 C3 -0.04(17) . . . . ?
C11 C12 C3 C2 -0.10(18) . . . . ?
C11 C12 C3 C4 179.55(15) . . . . ?
C11 C12 C7 C8 0.0(2) . . . . ?
C11 C12 C7 C6 -179.59(15) . . . . ?
C9 C8 C7 C6 178.72(17) . . . . ?
C9 C8 C7 C12 -0.8(2) . . . . ?
C1 N1 C13A C18A 63.4(2) . . . . ?
C1 N1 C13A C14A -122.67(17) . . . . ?
C1 C11 C12 C3 0.07(18) . . . . ?
C1 C11 C12 C7 179.47(15) . . . . ?
C1 C11 C10 C9 -178.56(16) . . . . ?
C1 C2 C3 C12 0.08(17) . . . . ?
C1 C2 C3 C4 -179.48(18) . . . . ?
C15B C16B C17B C18B 1.1(3) . . . . ?
C22B C21B C20B O1B -8.7(3) . . . . ?
C22B C21B C20B C19B 169.32(17) . . . . ?
C16B C15B C14B C13B 0.4(3) . . . . ?
C16B C17B C18B C13B 1.2(3) . . . . ?
C16A C15A C14A C13A 2.8(3) . . . . ?
C16A C17A C18A C13A 0.1(3) . . . . ?
C13A N1 C1 C11 1.8(3) . . . . ?
C13A N1 C1 C2 -178.92(14) . . . . ?
C8 C9 C10 C11 -1.3(2) . . . . ?
C6 C5 C4 C3 -1.1(3) . . . . ?
C15A C16A C17A C18A -1.7(3) . . . . ?
C5 C6 C7 C8 -179.85(17) . . . . ?
C5 C6 C7 C12 -0.4(2) . . . . ?
C17A C16A C15A C14A 0.3(3) . . . . ?
C2 N2 C13B C18B -121.85(18) . . . . ?
C2 N2 C13B C14B 62.0(2) . . . . ?
C2 C3 C4 C5 -179.96(17) . . . . ?
C18B C13B C14B C15B 1.9(3) . . . . ?
C12 C11 C1 N1 179.33(18) . . . . ?
C12 C11 C1 C2 -0.02(16) . . . . ?
C12 C11 C10 C9 0.5(2) . . . . ?
C12 C3 C4 C5 0.5(2) . . . . ?
C18A C13A C14A C15A -4.4(2) . . . . ?
C10 C11 C1 N1 -1.5(3) . . . . ?
C10 C11 C1 C2 179.13(17) . . . . ?
C10 C11 C12 C3 -179.23(14) . . . . ?
C10 C11 C12 C7 0.2(2) . . . . ?
C10 C9 C8 C7 1.5(3) . . . . ?
C20A C21A C22A O2A -3.3(3) . . . . ?
C20A C21A C22A C23A 177.94(19) . . . . ?
C3 C12 C7 C8 179.30(15) . . . . ?
C3 C12 C7 C6 -0.2(2) . . . . ?
C22A C21A C20A O1A -0.7(3) . . . . ?
C22A C21A C20A C19A 179.27(19) . . . . ?
C7 C6 C5 C4 1.1(3) . . . . ?
C7 C12 C3 C2 -179.50(15) . . . . ?
C7 C12 C3 C4 0.1(2) . . . . ?
C14B C13B C18B C17B -2.7(3) . . . . ?
C14B C15B C16B Cl1B 178.45(13) . . . . ?
C14B C15B C16B C17B -1.9(3) . . . . ?
C20B C21B C22B O2B 3.7(3) . . . . ?
C20B C21B C22B C23B -173.39(16) . . . . ?
C14A C13A C18A C17A 2.9(2) . . . . ?
